data_1530817
loop_
_publ_author_name
'Squattrito, P.J.'
'Ibers, J.A.'
'Sunshine, S.A.'

_publ_section_title
;
 Some substitutional chemistry in known ternary and quaternary
 chalcogenides
;
_journal_name_full 'Journal of Solid State Chemistry'
_journal_page_first 261
_journal_page_last 269
_journal_volume 64
_journal_year 1986
_chemical_formula_sum 'Pd0.89 S5 Ta2'
_chemical_name_systematic 'Ta2 Pd.89 S5'
_space_group_IT_number 12
_symmetry_space_group_name_Hall '-C 2y'
_symmetry_space_group_name_H-M 'C 1 2/m 1'
_cell_angle_alpha 90
_cell_angle_beta 104.48
_cell_angle_gamma 90
_cell_formula_units_Z 4
_cell_length_a 12.204
_cell_length_b 3.269
_cell_length_c 15.183
_cell_volume 586.483
_citation_journal_id_ASTM JSSCBI
_cod_data_source_file Squattrito_JSSCBI_1986_1263.cif
_cod_data_source_block Pd0.89S5Ta2
_cod_original_cell_volume 586.4831
_cod_database_code 1530817

loop_
_symmetry_equiv_pos_as_xyz
x,y,z
-x,y,-z
-x,-y,-z
x,-y,z
x+1/2,y+1/2,z
-x+1/2,y+1/2,-z
-x+1/2,-y+1/2,-z
x+1/2,-y+1/2,z

loop_
_atom_site_label
_atom_site_type_symbol
_atom_site_fract_x
_atom_site_fract_y
_atom_site_fract_z
_atom_site_occupancy
_atom_site_U_iso_or_equiv
Pd2 Pd+2 0 0 0.5 0.786 0.0
Ta1 Ta+4 0.07509 0.5 0.18242 1 0.0
S3 S-2 0.17395 0 0.10883 1 0.0
S4 S-2 0.42399 0.5 0.12598 1 0.0
S1 S-2 0.35171 0 0.49455 1 0.0
Ta2 Ta+4 0.15117 0 0.37692 1 0.0
S5 S-2 0.49872 0 0.31617 1 0.0
S2 S-2 0.25134 0.5 0.30386 1 0.0
Pd1 Pd+2 0 0 0 1 0.0
